data_4340016
loop_
_publ_author_name
'Streitberger, Markus'
'Schmied, Andy'
'Hey-Hawkins, Evamarie'

_publ_section_title
;
 Selective formation of gold(i) bis-phospholane macrocycles, polymeric
 chains, and nanotubes.
;
_journal_issue 13
_journal_name_full 'Inorganic chemistry'
_journal_page_first 6794
_journal_page_last 6804
_journal_paper_doi 10.1021/ic5006055
_journal_volume 53
_journal_year 2014
_chemical_formula_sum 'C40 H80 Au2 Cl6 P4'
_chemical_formula_weight 1291.55
_chemical_name_systematic
;
 ?
;
_space_group_IT_number 2
_symmetry_cell_setting triclinic
_symmetry_space_group_name_Hall '-P 1'
_symmetry_space_group_name_H-M 'P -1'
_atom_sites_solution_hydrogens geom
_atom_sites_solution_primary direct
_atom_sites_solution_secondary difmap
_audit_creation_date 2014-02-03T14:14:53-00:00
_audit_creation_method 'WinGX routine CIF_UPDATE'
_cell_angle_alpha 101.647(3)
_cell_angle_beta 95.928(3)
_cell_angle_gamma 101.720(3)
_cell_formula_units_Z 1
_cell_length_a 9.4790(4)
_cell_length_b 11.7540(5)
_cell_length_c 12.0180(4)
_cell_measurement_reflns_used 5408
_cell_measurement_temperature 130(2)
_cell_measurement_theta_max 32.4772
_cell_measurement_theta_min 3.0198
_cell_volume 1269.47(9)
_computing_cell_refinement
;
        CrysAlisPro, Agilent Technologies,
        Version 1.171.35.21 (release 20-01-2012 CrysAlis171 .NET)
        (compiled Jan 23 2012,18:06:46)
;
_computing_data_collection
;
        CrysAlisPro, Agilent Technologies,
        Version 1.171.35.21 (release 20-01-2012 CrysAlis171 .NET)
        (compiled Jan 23 2012,18:06:46)
;
_computing_data_reduction
;
        CrysAlisPro, Agilent Technologies,
        Version 1.171.35.21 (release 20-01-2012 CrysAlis171 .NET)
        (compiled Jan 23 2012,18:06:46)
;
_computing_molecular_graphics 'ORTEP3 for Windows (L. J. Farrugia, 1997)'
_computing_publication_material 'WINGX  (L.J. Farrugia,1999)'
_computing_structure_refinement 'SHELXL-97 (Sheldrick, 2008)'
_computing_structure_solution 'SIR92 (Giacovazzo 1993)'
_diffrn_ambient_temperature 130(2)
_diffrn_detector_area_resol_mean 16.356
_diffrn_measured_fraction_theta_full 0.998
_diffrn_measured_fraction_theta_max 0.998
_diffrn_measurement_device_type 'Xcalibur, Sapphire3, Gemini'
_diffrn_measurement_method '\w scans'
_diffrn_orient_matrix_UB_11 -0.0105279
_diffrn_orient_matrix_UB_12 -0.0331092
_diffrn_orient_matrix_UB_13 -0.0576923
_diffrn_orient_matrix_UB_21 -0.0302495
_diffrn_orient_matrix_UB_22 -0.0527
_diffrn_orient_matrix_UB_23 0.0175101
_diffrn_orient_matrix_UB_31 -0.0703577
_diffrn_orient_matrix_UB_32 0.0116178
_diffrn_orient_matrix_UB_33 -0.0089725
_diffrn_radiation_monochromator graphite
_diffrn_radiation_type MoK\a
_diffrn_radiation_wavelength 0.71073
_diffrn_reflns_av_R_equivalents 0.0391
_diffrn_reflns_av_unetI/netI 0.0493
_diffrn_reflns_limit_h_max 11
_diffrn_reflns_limit_h_min -11
_diffrn_reflns_limit_k_max 14
_diffrn_reflns_limit_k_min -14
_diffrn_reflns_limit_l_max 11
_diffrn_reflns_limit_l_min -14
_diffrn_reflns_number 8756
_diffrn_reflns_theta_full 25.35
_diffrn_reflns_theta_max 25.35
_diffrn_reflns_theta_min 3.03
_exptl_absorpt_coefficient_mu 6.24
_exptl_absorpt_correction_T_max 1
_exptl_absorpt_correction_T_min 0.82513
_exptl_absorpt_correction_type multi-scan
_exptl_absorpt_process_details
;
        CrysAlisPro, Agilent Technologies,
        Version 1.171.35.21 (release 20-01-2012 CrysAlis171 .NET)
        (compiled Jan 23 2012,18:06:46)
        Empirical absorption correction using spherical harmonics,
 implemented in SCALE3 ABSPACK scaling algorithm.
;
_exptl_crystal_colour colourless
_exptl_crystal_density_diffrn 1.689
_exptl_crystal_density_method 'not measured'
_exptl_crystal_description plates
_exptl_crystal_F_000 640
_exptl_crystal_size_max 0.2
_exptl_crystal_size_mid 0.15
_exptl_crystal_size_min 0.1
_refine_diff_density_max 1.144
_refine_diff_density_min -1.074
_refine_diff_density_rms 0.116
_refine_ls_extinction_method none
_refine_ls_goodness_of_fit_ref 1.049
_refine_ls_hydrogen_treatment constr
_refine_ls_matrix_type full
_refine_ls_number_parameters 235
_refine_ls_number_reflns 4659
_refine_ls_number_restraints 0
_refine_ls_restrained_S_all 1.049
_refine_ls_R_factor_all 0.0309
_refine_ls_R_factor_gt 0.026
_refine_ls_shift/su_max 0.001
_refine_ls_shift/su_mean 0
_refine_ls_structure_factor_coef Fsqd
_refine_ls_weighting_details 'calc w=1/[\s^2^(Fo^2^)+(0.0137P)^2^+0.0000P] where P=(Fo^2^+2Fc^2^)/3'
_refine_ls_weighting_scheme calc
_refine_ls_wR_factor_gt 0.0516
_refine_ls_wR_factor_ref 0.0539
_reflns_number_gt 4282
_reflns_number_total 4659
_reflns_threshold_expression >2\s(I)
_cod_data_source_file ic5006055_si_003.cif
_cod_data_source_block x1614fin
_cod_depositor_comments
;
The following automatic conversions were performed:

'_symmetry_cell_setting' value 'Triclinic' changed to 'triclinic'
according to
/usr/data/users/saulius/crontab/automatic-downloads/rss-feeds/ACS/lib/dictionaries/cif_core.dic
dictionary named 'cif_core.dic' version 2.4.2 from 2011-04-26.

Automatic conversion script
Id: cif_fix_values 2281 2013-09-26 08:29:07Z andrius 

 Adding full bibliography for 4340012--4340022.cif.
;
_cod_original_sg_symbol_H-M P-1
_cod_database_code 4340016

loop_
_symmetry_equiv_pos_as_xyz
'x, y, z'
'-x, -y, -z'

loop_
_atom_site_label
_atom_site_type_symbol
_atom_site_fract_x
_atom_site_fract_y
_atom_site_fract_z
_atom_site_U_iso_or_equiv
_atom_site_adp_type
_atom_site_occupancy
_atom_site_symmetry_multiplicity
_atom_site_calc_flag
_atom_site_refinement_flags
Au1 Au 0.597373(16) 0.709330(14) 0.704705(13) 0.02093(6) Uani 1 1 d .
Cl1 Cl 0.81738(10) 0.59661(10) 0.60105(9) 0.0269(2) Uani 1 1 d .
Cl2 Cl 0.97585(13) 0.68333(12) 0.27895(10) 0.0409(3) Uani 1 1 d .
Cl3 Cl 0.77035(13) 0.45046(12) 0.22924(12) 0.0481(3) Uani 1 1 d .
P1 P 0.69519(10) 0.69948(10) 0.88415(9) 0.0183(2) Uani 1 1 d .
P2 P 0.49161(10) 0.73169(9) 0.53218(8) 0.0177(2) Uani 1 1 d .
C1 C 0.6507(4) 0.5523(4) 0.9170(4) 0.0240(9) Uani 1 1 d .
H1A H 0.6354 0.5589 0.9981 0.029 Uiso 1 1 calc R
H1B H 0.562 0.5012 0.8663 0.029 Uiso 1 1 calc R
C2 C 0.7855(4) 0.5021(4) 0.8942(4) 0.0286(10) Uani 1 1 d .
H2A H 0.7878 0.4345 0.9313 0.034 Uiso 1 1 calc R
H2B H 0.7842 0.4739 0.8106 0.034 Uiso 1 1 calc R
C3 C 0.9170(5) 0.6044(4) 0.9452(4) 0.0309(11) Uani 1 1 d .
H3A H 1.0064 0.5827 0.9207 0.037 Uiso 1 1 calc R
H3B H 0.9286 0.6214 1.0301 0.037 Uiso 1 1 calc R
C4 C 0.8935(4) 0.7144(4) 0.9033(3) 0.0234(9) Uani 1 1 d .
H4A H 0.9312 0.7164 0.8297 0.028 Uiso 1 1 calc R
H4B H 0.9435 0.7884 0.9608 0.028 Uiso 1 1 calc R
C5 C 0.5102(4) 0.6227(4) 0.4051(3) 0.0213(9) Uani 1 1 d .
H5A H 0.5783 0.574 0.4256 0.026 Uiso 1 1 calc R
H5B H 0.4145 0.569 0.3699 0.026 Uiso 1 1 calc R
C6 C 0.5703(5) 0.6979(4) 0.3227(4) 0.0310(11) Uani 1 1 d .
H6A H 0.623 0.6529 0.2692 0.037 Uiso 1 1 calc R
H6B H 0.4895 0.7178 0.277 0.037 Uiso 1 1 calc R
C7 C 0.6733(5) 0.8115(4) 0.3945(4) 0.0328(11) Uani 1 1 d .
H7A H 0.7013 0.869 0.3463 0.039 Uiso 1 1 calc R
H7B H 0.7627 0.7934 0.43 0.039 Uiso 1 1 calc R
C8 C 0.5888(4) 0.8630(4) 0.4876(4) 0.0257(10) Uani 1 1 d .
H8A H 0.5194 0.9052 0.4561 0.031 Uiso 1 1 calc R
H8B H 0.6563 0.9192 0.5532 0.031 Uiso 1 1 calc R
C9 C 0.6537(4) 0.8036(4) 1.0046(3) 0.0233(9) Uani 1 1 d .
H9A H 0.6949 0.7882 1.0777 0.028 Uiso 1 1 calc R
H9B H 0.7002 0.8863 1.0022 0.028 Uiso 1 1 calc R
C10 C 0.4885(4) 0.7912(4) 1.0008(3) 0.0237(10) Uani 1 1 d .
H10A H 0.4472 0.8034 0.9262 0.028 Uiso 1 1 calc R
H10B H 0.4429 0.7091 1.0056 0.028 Uiso 1 1 calc R
C11 C 0.4500(4) 0.8798(4) 1.0978(3) 0.0241(10) Uani 1 1 d .
H11A H 0.4846 0.8635 1.1723 0.029 Uiso 1 1 calc R
H11B H 0.5017 0.9616 1.0967 0.029 Uiso 1 1 calc R
C12 C 0.2877(4) 0.8740(4) 1.0889(4) 0.0258(10) Uani 1 1 d .
H12A H 0.2347 0.7901 1.0801 0.031 Uiso 1 1 calc R
H12B H 0.2553 0.9005 1.0194 0.031 Uiso 1 1 calc R
C13 C -0.2485(4) 1.0483(4) 0.8058(3) 0.0252(10) Uani 1 1 d .
H13A H -0.3153 0.9683 0.7888 0.03 Uiso 1 1 calc R
H13B H -0.2653 1.0838 0.739 0.03 Uiso 1 1 calc R
C14 C -0.0922(4) 1.0331(4) 0.8182(4) 0.0254(10) Uani 1 1 d .
H14A H -0.0249 1.1129 0.8376 0.03 Uiso 1 1 calc R
H14B H -0.076 0.9945 0.8829 0.03 Uiso 1 1 calc R
C15 C -0.0557(4) 0.9590(4) 0.7106(4) 0.0252(10) Uani 1 1 d .
H15A H -0.1288 0.8819 0.6873 0.03 Uiso 1 1 calc R
H15B H -0.0637 1.0013 0.6477 0.03 Uiso 1 1 calc R
C16 C 0.0950(4) 0.9341(4) 0.7250(3) 0.0234(9) Uani 1 1 d .
H16A H 0.1035 0.8918 0.7879 0.028 Uiso 1 1 calc R
H16B H 0.1685 1.0108 0.7473 0.028 Uiso 1 1 calc R
C17 C 0.1277(4) 0.8587(4) 0.6155(3) 0.0246(10) Uani 1 1 d .
H17A H 0.0557 0.7811 0.5945 0.03 Uiso 1 1 calc R
H17B H 0.1159 0.8999 0.5521 0.03 Uiso 1 1 calc R
C18 C 0.2802(4) 0.8361(4) 0.6277(3) 0.0237(10) Uani 1 1 d .
H18A H 0.2981 0.8078 0.6989 0.028 Uiso 1 1 calc R
H18B H 0.3522 0.9121 0.6351 0.028 Uiso 1 1 calc R
C19 C 0.3026(4) 0.7436(4) 0.5249(3) 0.0224(9) Uani 1 1 d .
H19A H 0.2726 0.7665 0.4528 0.027 Uiso 1 1 calc R
H19B H 0.2398 0.6647 0.5235 0.027 Uiso 1 1 calc R
C20 C 0.9158(5) 0.5521(4) 0.3276(4) 0.0321(11) Uani 1 1 d .
H20A H 0.8832 0.5734 0.4032 0.038 Uiso 1 1 calc R
H20B H 0.9981 0.5133 0.338 0.038 Uiso 1 1 calc R

loop_
_atom_site_aniso_label
_atom_site_aniso_U_11
_atom_site_aniso_U_22
_atom_site_aniso_U_33
_atom_site_aniso_U_23
_atom_site_aniso_U_13
_atom_site_aniso_U_12
Au1 0.01979(9) 0.02129(10) 0.02121(9) 0.00247(6) 0.00297(6) 0.00602(7)
Cl1 0.0237(5) 0.0302(6) 0.0275(5) 0.0035(5) 0.0080(4) 0.0094(5)
Cl2 0.0424(7) 0.0421(8) 0.0364(7) 0.0071(6) 0.0078(5) 0.0066(6)
Cl3 0.0371(7) 0.0409(8) 0.0605(9) 0.0032(6) 0.0072(6) 0.0044(6)
P1 0.0160(5) 0.0197(6) 0.0187(5) 0.0012(4) 0.0043(4) 0.0054(4)
P2 0.0168(5) 0.0172(6) 0.0188(5) 0.0013(4) 0.0029(4) 0.0057(4)
C1 0.026(2) 0.020(2) 0.024(2) 0.0031(18) 0.0045(18) 0.0031(19)
C2 0.031(2) 0.029(3) 0.031(2) 0.010(2) 0.0079(19) 0.016(2)
C3 0.026(2) 0.038(3) 0.031(2) 0.009(2) 0.0031(19) 0.014(2)
C4 0.017(2) 0.028(3) 0.023(2) 0.0035(18) 0.0035(17) 0.0037(19)
C5 0.023(2) 0.016(2) 0.022(2) -0.0032(17) 0.0048(17) 0.0030(18)
C6 0.036(3) 0.033(3) 0.026(2) 0.008(2) 0.010(2) 0.010(2)
C7 0.040(3) 0.025(3) 0.034(3) 0.007(2) 0.017(2) 0.005(2)
C8 0.027(2) 0.020(2) 0.029(2) 0.0034(19) 0.0017(19) 0.0065(19)
C9 0.021(2) 0.023(2) 0.023(2) -0.0010(18) 0.0045(17) 0.0051(18)
C10 0.022(2) 0.023(2) 0.025(2) -0.0010(18) 0.0059(17) 0.0064(19)
C11 0.024(2) 0.025(2) 0.023(2) 0.0005(18) 0.0063(17) 0.0087(19)
C12 0.024(2) 0.023(2) 0.030(2) 0.0025(19) 0.0061(18) 0.0076(19)
C13 0.024(2) 0.020(2) 0.028(2) -0.0030(18) 0.0061(18) 0.0049(19)
C14 0.022(2) 0.023(2) 0.031(2) 0.0042(19) 0.0060(18) 0.0050(19)
C15 0.022(2) 0.023(2) 0.028(2) -0.0015(19) 0.0059(18) 0.0054(19)
C16 0.019(2) 0.023(2) 0.027(2) 0.0044(18) 0.0070(17) 0.0012(18)
C17 0.020(2) 0.022(2) 0.029(2) -0.0026(18) 0.0036(17) 0.0052(18)
C18 0.022(2) 0.026(2) 0.024(2) 0.0031(18) 0.0055(17) 0.0073(19)
C19 0.0149(19) 0.025(2) 0.025(2) 0.0029(18) 0.0030(17) 0.0045(18)
C20 0.032(2) 0.041(3) 0.026(2) 0.009(2) 0.007(2) 0.013(2)

loop_
_atom_type_symbol
_atom_type_description
_atom_type_scat_dispersion_real
_atom_type_scat_dispersion_imag
_atom_type_scat_source
Au Au -2.0133 8.8022 'International Tables Vol C Tables 4.2.6.8 and 6.1.1.4'
Cl Cl 0.1484 0.1585 'International Tables Vol C Tables 4.2.6.8 and 6.1.1.4'
P P 0.1023 0.0942 'International Tables Vol C Tables 4.2.6.8 and 6.1.1.4'
C C 0.0033 0.0016 'International Tables Vol C Tables 4.2.6.8 and 6.1.1.4'
H H 0 0 'International Tables Vol C Tables 4.2.6.8 and 6.1.1.4'

loop_
_geom_angle_atom_site_label_1
_geom_angle_atom_site_label_2
_geom_angle_atom_site_label_3
_geom_angle
_geom_angle_site_symmetry_1
_geom_angle_site_symmetry_3
P1 Au1 P2 175.32(3) . .
C1 P1 C9 106.1(2) . .
C1 P1 C4 95.63(19) . .
C9 P1 C4 107.75(18) . .
C1 P1 Au1 115.35(13) . .
C9 P1 Au1 115.80(13) . .
C4 P1 Au1 114.08(14) . .
C19 P2 C5 109.12(18) . .
C19 P2 C8 105.6(2) . .
C5 P2 C8 95.4(2) . .
C19 P2 Au1 115.63(14) . .
C5 P2 Au1 115.44(14) . .
C8 P2 Au1 113.38(13) . .
C2 C1 P1 103.5(3) . .
C2 C1 H1A 111.1 . .
P1 C1 H1A 111.1 . .
C2 C1 H1B 111.1 . .
P1 C1 H1B 111.1 . .
H1A C1 H1B 109 . .
C3 C2 C1 106.1(3) . .
C3 C2 H2A 110.5 . .
C1 C2 H2A 110.5 . .
C3 C2 H2B 110.5 . .
C1 C2 H2B 110.5 . .
H2A C2 H2B 108.7 . .
C2 C3 C4 108.5(3) . .
C2 C3 H3A 110 . .
C4 C3 H3A 110 . .
C2 C3 H3B 110 . .
C4 C3 H3B 110 . .
H3A C3 H3B 108.4 . .
C3 C4 P1 105.2(3) . .
C3 C4 H4A 110.7 . .
P1 C4 H4A 110.7 . .
C3 C4 H4B 110.7 . .
P1 C4 H4B 110.7 . .
H4A C4 H4B 108.8 . .
C6 C5 P2 104.9(3) . .
C6 C5 H5A 110.8 . .
P2 C5 H5A 110.8 . .
C6 C5 H5B 110.8 . .
P2 C5 H5B 110.8 . .
H5A C5 H5B 108.9 . .
C7 C6 C5 107.9(4) . .
C7 C6 H6A 110.1 . .
C5 C6 H6A 110.1 . .
C7 C6 H6B 110.1 . .
C5 C6 H6B 110.1 . .
H6A C6 H6B 108.4 . .
C6 C7 C8 105.9(4) . .
C6 C7 H7A 110.6 . .
C8 C7 H7A 110.6 . .
C6 C7 H7B 110.6 . .
C8 C7 H7B 110.6 . .
H7A C7 H7B 108.7 . .
C7 C8 P2 104.3(3) . .
C7 C8 H8A 110.9 . .
P2 C8 H8A 110.9 . .
C7 C8 H8B 110.9 . .
P2 C8 H8B 110.9 . .
H8A C8 H8B 108.9 . .
C10 C9 P1 111.6(3) . .
C10 C9 H9A 109.3 . .
P1 C9 H9A 109.3 . .
C10 C9 H9B 109.3 . .
P1 C9 H9B 109.3 . .
H9A C9 H9B 108 . .
C11 C10 C9 113.0(3) . .
C11 C10 H10A 109 . .
C9 C10 H10A 109 . .
C11 C10 H10B 109 . .
C9 C10 H10B 109 . .
H10A C10 H10B 107.8 . .
C12 C11 C10 113.0(3) . .
C12 C11 H11A 109 . .
C10 C11 H11A 109 . .
C12 C11 H11B 109 . .
C10 C11 H11B 109 . .
H11A C11 H11B 107.8 . .
C11 C12 C13 112.5(3) . 2_577
C11 C12 H12A 109.1 . .
C13 C12 H12A 109.1 2_577 .
C11 C12 H12B 109.1 . .
C13 C12 H12B 109.1 2_577 .
H12A C12 H12B 107.8 . .
C14 C13 C12 114.9(3) . 2_577
C14 C13 H13A 108.5 . .
C12 C13 H13A 108.5 2_577 .
C14 C13 H13B 108.5 . .
C12 C13 H13B 108.5 2_577 .
H13A C13 H13B 107.5 . .
C15 C14 C13 113.4(3) . .
C15 C14 H14A 108.9 . .
C13 C14 H14A 108.9 . .
C15 C14 H14B 108.9 . .
C13 C14 H14B 108.9 . .
H14A C14 H14B 107.7 . .
C16 C15 C14 114.0(3) . .
C16 C15 H15A 108.7 . .
C14 C15 H15A 108.7 . .
C16 C15 H15B 108.7 . .
C14 C15 H15B 108.7 . .
H15A C15 H15B 107.6 . .
C15 C16 C17 112.6(3) . .
C15 C16 H16A 109.1 . .
C17 C16 H16A 109.1 . .
C15 C16 H16B 109.1 . .
C17 C16 H16B 109.1 . .
H16A C16 H16B 107.8 . .
C18 C17 C16 113.2(3) . .
C18 C17 H17A 108.9 . .
C16 C17 H17A 108.9 . .
C18 C17 H17B 108.9 . .
C16 C17 H17B 108.9 . .
H17A C17 H17B 107.8 . .
C17 C18 C19 112.5(3) . .
C17 C18 H18A 109.1 . .
C19 C18 H18A 109.1 . .
C17 C18 H18B 109.1 . .
C19 C18 H18B 109.1 . .
H18A C18 H18B 107.8 . .
C18 C19 P2 111.8(3) . .
C18 C19 H19A 109.3 . .
P2 C19 H19A 109.3 . .
C18 C19 H19B 109.3 . .
P2 C19 H19B 109.3 . .
H19A C19 H19B 107.9 . .
Cl2 C20 Cl3 111.6(2) . .
Cl2 C20 H20A 109.3 . .
Cl3 C20 H20A 109.3 . .
Cl2 C20 H20B 109.3 . .
Cl3 C20 H20B 109.3 . .
H20A C20 H20B 108 . .

loop_
_geom_bond_atom_site_label_1
_geom_bond_atom_site_label_2
_geom_bond_distance
_geom_bond_site_symmetry_2
Au1 P1 2.2924(10) .
Au1 P2 2.2958(10) .
Cl2 C20 1.767(5) .
Cl3 C20 1.775(4) .
P1 C1 1.828(4) .
P1 C9 1.829(4) .
P1 C4 1.838(4) .
P2 C19 1.820(4) .
P2 C5 1.833(4) .
P2 C8 1.837(5) .
C1 C2 1.539(5) .
C1 H1A 0.99 .
C1 H1B 0.99 .
C2 C3 1.520(6) .
C2 H2A 0.99 .
C2 H2B 0.99 .
C3 C4 1.527(6) .
C3 H3A 0.99 .
C3 H3B 0.99 .
C4 H4A 0.99 .
C4 H4B 0.99 .
C5 C6 1.533(6) .
C5 H5A 0.99 .
C5 H5B 0.99 .
C6 C7 1.520(6) .
C6 H6A 0.99 .
C6 H6B 0.99 .
C7 C8 1.539(6) .
C7 H7A 0.99 .
C7 H7B 0.99 .
C8 H8A 0.99 .
C8 H8B 0.99 .
C9 C10 1.538(5) .
C9 H9A 0.99 .
C9 H9B 0.99 .
C10 C11 1.526(5) .
C10 H10A 0.99 .
C10 H10B 0.99 .
C11 C12 1.518(5) .
C11 H11A 0.99 .
C11 H11B 0.99 .
C12 C13 1.531(5) 2_577
C12 H12A 0.99 .
C12 H12B 0.99 .
C13 C14 1.523(5) .
C13 C12 1.531(5) 2_577
C13 H13A 0.99 .
C13 H13B 0.99 .
C14 C15 1.521(5) .
C14 H14A 0.99 .
C14 H14B 0.99 .
C15 C16 1.515(5) .
C15 H15A 0.99 .
C15 H15B 0.99 .
C16 C17 1.528(5) .
C16 H16A 0.99 .
C16 H16B 0.99 .
C17 C18 1.520(5) .
C17 H17A 0.99 .
C17 H17B 0.99 .
C18 C19 1.536(5) .
C18 H18A 0.99 .
C18 H18B 0.99 .
C19 H19A 0.99 .
C19 H19B 0.99 .
C20 H20A 0.99 .
C20 H20B 0.99 .
